data_2236274
loop_
_publ_author_name
'Sharma, Garima'
'Kumar, S. Vasanth'
'Wahab, Habibah A.'
'Rosli, Mohd Mustaqim'
'Fun, Hoong-Kun'

_publ_section_title
;
 (3'<i>R</i>)-3'-Benzyl-2',3'-dihydro-1<i>H</i>-spiro[indole-3,1'-naphtho[2,3-<i>c</i>]pyrrole]-2,4',9'-trione
;
_journal_coeditor_code HB6939
_journal_issue 9
_journal_name_full 'Acta Crystallographica Section E'
_journal_page_first o2769
_journal_page_last o2770
_journal_paper_doi 10.1107/S1600536812036227
_journal_volume 68
_journal_year 2012
_chemical_formula_iupac 'C26 H18 N2 O3'
_chemical_formula_moiety 'C26 H18 N2 O3'
_chemical_formula_sum 'C26 H18 N2 O3'
_chemical_formula_weight 406.42
_chemical_name_systematic
;
(3'<i>R</i>)-3'-Benzyl-2',3'-dihydro-1<i>H</i>-spiro[indole-3,1'-
naphtho[2,3-<i>c</i>]pyrrole]-2,4',9'-trione
;
_space_group_IT_number 14
_symmetry_cell_setting monoclinic
_symmetry_space_group_name_Hall '-P 2ybc'
_symmetry_space_group_name_H-M 'P 1 21/c 1'
_atom_sites_solution_hydrogens geom
_atom_sites_solution_primary direct
_atom_sites_solution_secondary difmap
_audit_creation_method SHELXL-97
_cell_angle_alpha 90.00
_cell_angle_beta 109.122(2)
_cell_angle_gamma 90.00
_cell_formula_units_Z 4
_cell_length_a 10.2317(4)
_cell_length_b 26.2823(8)
_cell_length_c 7.8406(3)
_cell_measurement_reflns_used 2917
_cell_measurement_temperature 100.0(10)
_cell_measurement_theta_max 29.96
_cell_measurement_theta_min 3.60
_cell_volume 1992.10(13)
_computing_cell_refinement 'SAINT (Bruker, 2009)'
_computing_data_collection 'APEX2 (Bruker, 2009)'
_computing_data_reduction 'SAINT (Bruker, 2009)'
_computing_molecular_graphics 'SHELXTL (Sheldrick, 2008)'
_computing_publication_material
;
SHELXTL (Sheldrick, 2008) and PLATON (Spek, 2009)
;
_computing_structure_refinement 'SHELXTL (Sheldrick, 2008)'
_computing_structure_solution 'SHELXTL (Sheldrick, 2008)'
_diffrn_ambient_temperature 100.0(10)
_diffrn_measured_fraction_theta_full 0.992
_diffrn_measured_fraction_theta_max 0.992
_diffrn_measurement_device_type 'Bruker SMART APEXII CCD'
_diffrn_measurement_method '\f and \w scans'
_diffrn_radiation_monochromator graphite
_diffrn_radiation_source 'fine-focus sealed tube'
_diffrn_radiation_type MoK\a
_diffrn_radiation_wavelength 0.71073
_diffrn_reflns_av_R_equivalents 0.0691
_diffrn_reflns_av_sigmaI/netI 0.0764
_diffrn_reflns_limit_h_max 14
_diffrn_reflns_limit_h_min -14
_diffrn_reflns_limit_k_max 36
_diffrn_reflns_limit_k_min -36
_diffrn_reflns_limit_l_max 10
_diffrn_reflns_limit_l_min -10
_diffrn_reflns_number 19577
_diffrn_reflns_theta_full 29.99
_diffrn_reflns_theta_max 29.99
_diffrn_reflns_theta_min 3.10
_diffrn_standards_number 0
_exptl_absorpt_coefficient_mu 0.090
_exptl_absorpt_correction_T_max 0.9915
_exptl_absorpt_correction_T_min 0.9683
_exptl_absorpt_correction_type multi-scan
_exptl_absorpt_process_details '(<i>SADABS</i>; Bruker, 2009)'
_exptl_crystal_colour yellow
_exptl_crystal_density_diffrn 1.355
_exptl_crystal_density_method 'not measured'
_exptl_crystal_description plate
_exptl_crystal_F_000 848
_exptl_crystal_size_max 0.36
_exptl_crystal_size_mid 0.20
_exptl_crystal_size_min 0.10
_refine_diff_density_max 0.448
_refine_diff_density_min -0.272
_refine_ls_extinction_method none
_refine_ls_goodness_of_fit_ref 1.021
_refine_ls_hydrogen_treatment mixed
_refine_ls_matrix_type full
_refine_ls_number_parameters 288
_refine_ls_number_reflns 5742
_refine_ls_number_restraints 0
_refine_ls_restrained_S_all 1.021
_refine_ls_R_factor_all 0.1204
_refine_ls_R_factor_gt 0.0644
_refine_ls_shift/su_max 0.000
_refine_ls_shift/su_mean 0.000
_refine_ls_structure_factor_coef Fsqd
_refine_ls_weighting_details 'calc w=1/[\s^2^(Fo^2^)+(0.0823P)^2^+0.2374P] where P=(Fo^2^+2Fc^2^)/3'
_refine_ls_weighting_scheme calc
_refine_ls_wR_factor_gt 0.1505
_refine_ls_wR_factor_ref 0.1775
_reflns_number_gt 3338
_reflns_number_total 5742
_reflns_threshold_expression I>2\s(I)
_cod_data_source_file hb6939.cif
_cod_data_source_block I
_cod_original_cell_volume 1992.10(12)
_cod_original_sg_symbol_H-M 'P 21/c'
_cod_database_code 2236274
_cod_database_fobs_code 2236274

loop_
_symmetry_equiv_pos_as_xyz
'x, y, z'
'-x, y+1/2, -z+1/2'
'-x, -y, -z'
'x, -y-1/2, z-1/2'

loop_
_atom_site_type_symbol
_atom_site_label
_atom_site_fract_x
_atom_site_fract_y
_atom_site_fract_z
_atom_site_U_iso_or_equiv
_atom_site_adp_type
_atom_site_calc_flag
_atom_site_refinement_flags
_atom_site_occupancy
_atom_site_symmetry_multiplicity
O O1 0.63086(17) 0.24596(6) -0.1639(2) 0.0425(4) Uani d . 1 1
O O2 0.99431(16) 0.12903(5) 0.32957(19) 0.0322(3) Uani d . 1 1
O O3 0.90923(16) 0.05795(5) -0.09244(19) 0.0303(3) Uani d . 1 1
N N1 0.6184(2) 0.08098(7) -0.0952(2) 0.0323(4) Uani d . 1 1
N N2 0.89813(19) 0.01158(6) 0.1530(2) 0.0279(4) Uani d . 1 1
C C1 0.2987(2) 0.10602(8) -0.0342(3) 0.0326(5) Uani d . 1 1
H H1A 0.2716 0.0806 -0.1253 0.039 Uiso calc R 1 1
C C2 0.2518(2) 0.10324(8) 0.1128(3) 0.0350(5) Uani d . 1 1
H H2A 0.1916 0.0765 0.1204 0.042 Uiso calc R 1 1
C C3 0.2923(2) 0.13924(8) 0.2481(3) 0.0334(5) Uani d . 1 1
H H3A 0.2610 0.1372 0.3494 0.040 Uiso calc R 1 1
C C4 0.3785(2) 0.17823(8) 0.2351(3) 0.0358(5) Uani d . 1 1
H H4A 0.4074 0.2030 0.3283 0.043 Uiso calc R 1 1
C C5 0.4237(2) 0.18162(8) 0.0863(3) 0.0322(5) Uani d . 1 1
H H5A 0.4818 0.2090 0.0778 0.039 Uiso calc R 1 1
C C6 0.3846(2) 0.14535(7) -0.0502(3) 0.0277(4) Uani d . 1 1
C C7 0.4355(2) 0.14789(8) -0.2108(3) 0.0326(5) Uani d . 1 1
H H7A 0.4226 0.1830 -0.2588 0.039 Uiso calc R 1 1
H H7B 0.3772 0.1252 -0.3065 0.039 Uiso calc R 1 1
C C8 0.5876(2) 0.13280(8) -0.1709(3) 0.0292(5) Uani d . 1 1
H H8A 0.6077 0.1336 -0.2874 0.035 Uiso calc R 1 1
C C9 0.6946(2) 0.16499(7) -0.0368(3) 0.0259(4) Uani d . 1 1
C C10 0.7108(2) 0.22060(8) -0.0448(3) 0.0301(5) Uani d . 1 1
C C11 0.8288(2) 0.24382(7) 0.0988(3) 0.0299(5) Uani d . 1 1
C C12 0.8434(3) 0.29669(8) 0.1069(3) 0.0393(6) Uani d . 1 1
H H12A 0.7767 0.3175 0.0231 0.047 Uiso calc R 1 1
C C13 0.9546(3) 0.31879(9) 0.2366(4) 0.0457(7) Uani d . 1 1
H H13A 0.9632 0.3548 0.2431 0.055 Uiso calc R 1 1
C C14 1.0541(3) 0.28861(9) 0.3576(3) 0.0432(6) Uani d . 1 1
H H14A 1.1317 0.3040 0.4442 0.052 Uiso calc R 1 1
C C15 1.0407(2) 0.23625(8) 0.3524(3) 0.0351(5) Uani d . 1 1
H H15A 1.1087 0.2158 0.4358 0.042 Uiso calc R 1 1
C C16 0.9273(2) 0.21352(7) 0.2246(3) 0.0284(4) Uani d . 1 1
C C17 0.9102(2) 0.15717(7) 0.2248(3) 0.0250(4) Uani d . 1 1
C C18 0.7843(2) 0.13671(7) 0.0901(3) 0.0243(4) Uani d . 1 1
C C19 0.7453(2) 0.08120(7) 0.0663(3) 0.0247(4) Uani d . 1 1
C C20 0.7310(2) 0.05476(7) 0.2298(3) 0.0286(4) Uani d . 1 1
C C21 0.6447(2) 0.06580(8) 0.3289(3) 0.0351(5) Uani d . 1 1
H H21A 0.5821 0.0936 0.2975 0.042 Uiso calc R 1 1
C C22 0.6529(3) 0.03456(9) 0.4769(3) 0.0410(6) Uani d . 1 1
H H22A 0.5956 0.0412 0.5484 0.049 Uiso calc R 1 1
C C23 0.7448(3) -0.00613(9) 0.5190(3) 0.0410(6) Uani d . 1 1
H H23A 0.7485 -0.0270 0.6194 0.049 Uiso calc R 1 1
C C24 0.8312(3) -0.01737(8) 0.4200(3) 0.0348(5) Uani d . 1 1
H H24A 0.8933 -0.0454 0.4501 0.042 Uiso calc R 1 1
C C25 0.8228(2) 0.01413(7) 0.2749(3) 0.0276(4) Uani d . 1 1
C C26 0.8609(2) 0.04958(7) 0.0286(3) 0.0248(4) Uani d . 1 1
H H1N1 0.551(3) 0.0684(11) -0.059(4) 0.065(9) Uiso d . 1 1
H H1N2 0.968(3) -0.0123(9) 0.156(3) 0.045(7) Uiso d . 1 1

loop_
_atom_site_aniso_label
_atom_site_aniso_U_11
_atom_site_aniso_U_22
_atom_site_aniso_U_33
_atom_site_aniso_U_12
_atom_site_aniso_U_13
_atom_site_aniso_U_23
O1 0.0417(10) 0.0389(9) 0.0539(10) 0.0140(7) 0.0252(8) 0.0197(7)
O2 0.0299(9) 0.0331(8) 0.0342(8) 0.0021(6) 0.0110(7) 0.0021(6)
O3 0.0354(9) 0.0290(7) 0.0322(8) 0.0062(6) 0.0188(7) 0.0033(5)
N1 0.0287(10) 0.0337(10) 0.0345(10) 0.0016(8) 0.0103(8) -0.0007(7)
N2 0.0326(10) 0.0244(9) 0.0290(9) 0.0045(7) 0.0135(8) 0.0022(6)
C1 0.0332(13) 0.0290(11) 0.0310(11) -0.0018(9) 0.0043(9) -0.0041(8)
C2 0.0327(13) 0.0322(11) 0.0382(12) -0.0071(9) 0.0092(10) 0.0050(9)
C3 0.0292(12) 0.0418(12) 0.0321(11) -0.0005(9) 0.0141(9) 0.0014(9)
C4 0.0338(13) 0.0426(12) 0.0345(12) -0.0083(10) 0.0161(10) -0.0112(9)
C5 0.0269(12) 0.0357(11) 0.0384(12) -0.0089(9) 0.0164(10) -0.0084(9)
C6 0.0214(10) 0.0328(10) 0.0275(10) 0.0036(8) 0.0058(8) -0.0008(8)
C7 0.0288(12) 0.0405(12) 0.0285(11) 0.0042(9) 0.0092(9) -0.0013(8)
C8 0.0302(12) 0.0353(11) 0.0253(10) 0.0051(9) 0.0133(9) 0.0022(8)
C9 0.0282(11) 0.0264(10) 0.0292(10) 0.0035(8) 0.0176(8) 0.0033(7)
C10 0.0316(12) 0.0301(10) 0.0373(11) 0.0073(9) 0.0233(10) 0.0089(8)
C11 0.0363(12) 0.0254(10) 0.0397(12) 0.0003(8) 0.0287(10) 0.0015(8)
C12 0.0479(15) 0.0277(11) 0.0605(15) 0.0024(10) 0.0424(13) 0.0036(9)
C13 0.0623(18) 0.0263(11) 0.0695(17) -0.0098(11) 0.0503(15) -0.0101(11)
C14 0.0493(15) 0.0423(13) 0.0521(15) -0.0191(11) 0.0358(13) -0.0163(11)
C15 0.0357(13) 0.0368(12) 0.0420(12) -0.0088(9) 0.0253(10) -0.0075(9)
C16 0.0314(11) 0.0270(10) 0.0362(11) -0.0033(8) 0.0240(10) -0.0035(8)
C17 0.0260(11) 0.0268(10) 0.0283(10) 0.0011(8) 0.0171(8) -0.0003(7)
C18 0.0261(11) 0.0253(9) 0.0268(10) 0.0016(8) 0.0161(8) 0.0001(7)
C19 0.0268(11) 0.0241(9) 0.0266(10) 0.0010(8) 0.0132(8) -0.0002(7)
C20 0.0344(12) 0.0281(10) 0.0266(10) -0.0029(8) 0.0143(9) -0.0004(8)
C21 0.0396(14) 0.0348(11) 0.0369(12) -0.0029(10) 0.0207(10) -0.0021(9)
C22 0.0489(16) 0.0439(13) 0.0389(13) -0.0104(11) 0.0262(11) -0.0029(10)
C23 0.0563(17) 0.0388(12) 0.0316(12) -0.0112(11) 0.0193(11) 0.0026(9)
C24 0.0453(14) 0.0282(10) 0.0295(11) -0.0045(9) 0.0103(10) 0.0025(8)
C25 0.0346(12) 0.0234(9) 0.0270(10) -0.0045(8) 0.0132(9) -0.0020(7)
C26 0.0266(11) 0.0235(9) 0.0254(10) 0.0007(8) 0.0101(8) -0.0015(7)

loop_
_atom_type_symbol
_atom_type_description
_atom_type_scat_dispersion_real
_atom_type_scat_dispersion_imag
_atom_type_scat_source
C C 0.0033 0.0016 'International Tables Vol C Tables 4.2.6.8 and 6.1.1.4'
H H 0.0000 0.0000 'International Tables Vol C Tables 4.2.6.8 and 6.1.1.4'
N N 0.0061 0.0033 'International Tables Vol C Tables 4.2.6.8 and 6.1.1.4'
O O 0.0106 0.0060 'International Tables Vol C Tables 4.2.6.8 and 6.1.1.4'

loop_
_geom_angle_atom_site_label_1
_geom_angle_atom_site_label_2
_geom_angle_atom_site_label_3
_geom_angle
C8 N1 C19 110.48(16)
C8 N1 H1N1 112.6(19)
C19 N1 H1N1 106(2)
C26 N2 C25 111.33(17)
C26 N2 H1N2 122.5(15)
C25 N2 H1N2 126.2(15)
C2 C1 C6 121.01(19)
C2 C1 H1A 119.5
C6 C1 H1A 119.5
C3 C2 C1 120.3(2)
C3 C2 H2A 119.9
C1 C2 H2A 119.9
C4 C3 C2 119.5(2)
C4 C3 H3A 120.3
C2 C3 H3A 120.3
C3 C4 C5 120.4(2)
C3 C4 H4A 119.8
C5 C4 H4A 119.8
C6 C5 C4 120.7(2)
C6 C5 H5A 119.6
C4 C5 H5A 119.6
C1 C6 C5 118.11(19)
C1 C6 C7 120.54(18)
C5 C6 C7 121.34(19)
C6 C7 C8 114.88(17)
C6 C7 H7A 108.5
C8 C7 H7A 108.5
C6 C7 H7B 108.5
C8 C7 H7B 108.5
H7A C7 H7B 107.5
N1 C8 C9 103.11(16)
N1 C8 C7 112.82(18)
C9 C8 C7 116.98(17)
N1 C8 H8A 107.8
C9 C8 H8A 107.8
C7 C8 H8A 107.8
C18 C9 C10 121.58(19)
C18 C9 C8 111.86(17)
C10 C9 C8 126.40(18)
O1 C10 C9 121.2(2)
O1 C10 C11 122.08(19)
C9 C10 C11 116.72(18)
C12 C11 C16 119.4(2)
C12 C11 C10 119.4(2)
C16 C11 C10 121.17(18)
C13 C12 C11 120.1(2)
C13 C12 H12A 119.9
C11 C12 H12A 119.9
C12 C13 C14 120.3(2)
C12 C13 H13A 119.8
C14 C13 H13A 119.8
C15 C14 C13 120.3(2)
C15 C14 H14A 119.8
C13 C14 H14A 119.8
C14 C15 C16 119.9(2)
C14 C15 H15A 120.0
C16 C15 H15A 120.0
C15 C16 C11 119.91(19)
C15 C16 C17 119.7(2)
C11 C16 C17 120.43(19)
O2 C17 C18 121.16(17)
O2 C17 C16 122.93(19)
C18 C17 C16 115.90(17)
C9 C18 C17 123.79(18)
C9 C18 C19 110.90(18)
C17 C18 C19 125.13(17)
N1 C19 C20 114.94(17)
N1 C19 C18 103.35(15)
C20 C19 C18 115.91(15)
N1 C19 C26 110.06(15)
C20 C19 C26 101.98(15)
C18 C19 C26 110.74(16)
C21 C20 C25 121.35(19)
C21 C20 C19 129.63(19)
C25 C20 C19 109.01(17)
C20 C21 C22 117.8(2)
C20 C21 H21A 121.1
C22 C21 H21A 121.1
C23 C22 C21 119.9(2)
C23 C22 H22A 120.0
C21 C22 H22A 120.0
C24 C23 C22 122.4(2)
C24 C23 H23A 118.8
C22 C23 H23A 118.8
C25 C24 C23 116.9(2)
C25 C24 H24A 121.6
C23 C24 H24A 121.6
C24 C25 C20 121.6(2)
C24 C25 N2 128.7(2)
C20 C25 N2 109.71(17)
O3 C26 N2 126.73(19)
O3 C26 C19 125.32(17)
N2 C26 C19 107.95(16)

loop_
_geom_bond_atom_site_label_1
_geom_bond_atom_site_label_2
_geom_bond_distance
O1 C10 1.219(2)
O2 C17 1.225(2)
O3 C26 1.225(2)
N1 C8 1.478(3)
N1 C19 1.487(3)
N1 H1N1 0.89(3)
N2 C26 1.361(2)
N2 C25 1.413(3)
N2 H1N2 0.95(3)
C1 C2 1.388(3)
C1 C6 1.389(3)
C1 H1A 0.9500
C2 C3 1.380(3)
C2 H2A 0.9500
C3 C4 1.378(3)
C3 H3A 0.9500
C4 C5 1.391(3)
C4 H4A 0.9500
C5 C6 1.391(3)
C5 H5A 0.9500
C6 C7 1.513(3)
C7 C8 1.536(3)
C7 H7A 0.9900
C7 H7B 0.9900
C8 C9 1.505(3)
C8 H8A 1.0000
C9 C18 1.336(3)
C9 C10 1.475(3)
C10 C11 1.485(3)
C11 C12 1.397(3)
C11 C16 1.404(3)
C12 C13 1.381(4)
C12 H12A 0.9500
C13 C14 1.390(4)
C13 H13A 0.9500
C14 C15 1.382(3)
C14 H14A 0.9500
C15 C16 1.395(3)
C15 H15A 0.9500
C16 C17 1.491(3)
C17 C18 1.474(3)
C18 C19 1.508(3)
C19 C20 1.507(3)
C19 C26 1.552(3)
C20 C21 1.384(3)
C20 C25 1.389(3)
C21 C22 1.402(3)
C21 H21A 0.9500
C22 C23 1.390(4)
C22 H22A 0.9500
C23 C24 1.387(3)
C23 H23A 0.9500
C24 C25 1.386(3)
C24 H24A 0.9500

loop_
_geom_hbond_atom_site_label_D
_geom_hbond_atom_site_label_H
_geom_hbond_atom_site_label_A
_geom_hbond_site_symmetry_A
_geom_hbond_distance_DH
_geom_hbond_distance_HA
_geom_hbond_distance_DA
_geom_hbond_angle_DHA
_geom_hbond_publ_flag
N2 H1N2 O3 3_755 0.95(3) 1.92(3) 2.840(2) 164(2) yes
C5 H5A O1 4_566 0.95 2.41 3.038(3) 123 yes

loop_
_geom_torsion_atom_site_label_1
_geom_torsion_atom_site_label_2
_geom_torsion_atom_site_label_3
_geom_torsion_atom_site_label_4
_geom_torsion
C6 C1 C2 C3 -1.3(3)
C1 C2 C3 C4 0.7(3)
C2 C3 C4 C5 0.5(3)
C3 C4 C5 C6 -1.1(3)
C2 C1 C6 C5 0.7(3)
C2 C1 C6 C7 179.80(19)
C4 C5 C6 C1 0.5(3)
C4 C5 C6 C7 -178.6(2)
C1 C6 C7 C8 -105.2(2)
C5 C6 C7 C8 73.9(3)
C19 N1 C8 C9 -5.1(2)
C19 N1 C8 C7 -132.25(18)
C6 C7 C8 N1 57.3(2)
C6 C7 C8 C9 -62.1(2)
N1 C8 C9 C18 5.4(2)
C7 C8 C9 C18 129.81(19)
N1 C8 C9 C10 -179.28(18)
C7 C8 C9 C10 -54.8(3)
C18 C9 C10 O1 177.88(19)
C8 C9 C10 O1 3.0(3)
C18 C9 C10 C11 -2.1(3)
C8 C9 C10 C11 -177.06(17)
O1 C10 C11 C12 5.0(3)
C9 C10 C11 C12 -174.99(17)
O1 C10 C11 C16 -173.87(18)
C9 C10 C11 C16 6.1(3)
C16 C11 C12 C13 0.7(3)
C10 C11 C12 C13 -178.23(18)
C11 C12 C13 C14 1.2(3)
C12 C13 C14 C15 -1.7(3)
C13 C14 C15 C16 0.4(3)
C14 C15 C16 C11 1.5(3)
C14 C15 C16 C17 -177.37(18)
C12 C11 C16 C15 -2.0(3)
C10 C11 C16 C15 176.84(18)
C12 C11 C16 C17 176.85(17)
C10 C11 C16 C17 -4.3(3)
C15 C16 C17 O2 -2.4(3)
C11 C16 C17 O2 178.71(18)
C15 C16 C17 C18 177.45(17)
C11 C16 C17 C18 -1.4(2)
C10 C9 C18 C17 -3.8(3)
C8 C9 C18 C17 171.80(17)
C10 C9 C18 C19 -179.17(16)
C8 C9 C18 C19 -3.6(2)
O2 C17 C18 C9 -174.50(18)
C16 C17 C18 C9 5.6(3)
O2 C17 C18 C19 0.2(3)
C16 C17 C18 C19 -179.66(16)
C8 N1 C19 C20 130.56(17)
C8 N1 C19 C18 3.3(2)
C8 N1 C19 C26 -115.02(17)
C9 C18 C19 N1 0.2(2)
C17 C18 C19 N1 -175.10(17)
C9 C18 C19 C20 -126.48(19)
C17 C18 C19 C20 58.2(2)
C9 C18 C19 C26 118.02(18)
C17 C18 C19 C26 -57.3(2)
N1 C19 C20 C21 -61.8(3)
C18 C19 C20 C21 58.8(3)
C26 C19 C20 C21 179.2(2)
N1 C19 C20 C25 118.20(19)
C18 C19 C20 C25 -121.20(19)
C26 C19 C20 C25 -0.8(2)
C25 C20 C21 C22 0.0(3)
C19 C20 C21 C22 -180.0(2)
C20 C21 C22 C23 -0.5(3)
C21 C22 C23 C24 0.4(4)
C22 C23 C24 C25 0.2(3)
C23 C24 C25 C20 -0.6(3)
C23 C24 C25 N2 179.8(2)
C21 C20 C25 C24 0.5(3)
C19 C20 C25 C24 -179.47(18)
C21 C20 C25 N2 -179.80(19)
C19 C20 C25 N2 0.2(2)
C26 N2 C25 C24 -179.7(2)
C26 N2 C25 C20 0.7(2)
C25 N2 C26 O3 178.67(19)
C25 N2 C26 C19 -1.2(2)
N1 C19 C26 O3 58.9(3)
C20 C19 C26 O3 -178.64(19)
C18 C19 C26 O3 -54.7(3)
N1 C19 C26 N2 -121.22(17)
C20 C19 C26 N2 1.2(2)
C18 C19 C26 N2 125.13(17)
